data_4509532
loop_
_publ_author_name
'Niu, Jingyang'
'Wang, Kaihua'
'Chen, Huanni'
'Zhao, Junwei'
'Ma, Pengtao'
'Wang, Jingping'
'Li, Mingxue'
'Bai, Yan'
'Dang, Dongbin'

_publ_section_title
;
 Assembly Chemistry between Lanthanide Cations and Monovacant Keggin
 Polyoxotungstates: Two Types of Lanthanide Substituted Phosphotungstates
 [{(\a-PW11O39H)Ln(H2O)3}2]6&#x2212;and
 [{(\a-PW11O39)Ln(H2O)(\h2,\m-1,1)-CH3COO}2]10&#x2212;
;
_journal_issue 10
_journal_name_full 'Crystal Growth &amp; Design'
_journal_page_first 4362
_journal_paper_doi 10.1021/cg900248j
_journal_volume 9
_journal_year 2009
_chemical_formula_sum 'C44 H142 N10 O90 P2 Tb2 W22'
_chemical_formula_weight 6676.16
_chemical_name_systematic
;

 ?

;
_space_group_IT_number 14
_symmetry_cell_setting monoclinic
_symmetry_space_group_name_Hall '-P 2ybc'
_symmetry_space_group_name_H-M 'P 1 21/c 1'
_atom_sites_solution_hydrogens geom
_atom_sites_solution_primary direct
_atom_sites_solution_secondary difmap
_audit_creation_method SHELXL-97
_cell_angle_alpha 90.00
_cell_angle_beta 114.6940(10)
_cell_angle_gamma 90.00
_cell_formula_units_Z 2
_cell_length_a 25.0043(17)
_cell_length_b 12.7529(9)
_cell_length_c 22.2642(16)
_cell_measurement_reflns_used 6398
_cell_measurement_temperature 296(2)
_cell_measurement_theta_max 27.60
_cell_measurement_theta_min 2.30
_cell_volume 6450.3(8)
_computing_cell_refinement 'Bruker SMART'
_computing_data_collection 'Bruker SMART'
_computing_data_reduction 'Bruker SAINT'
_computing_molecular_graphics 'Bruker SHELXTL'
_computing_publication_material 'Bruker SHELXTL'
_computing_structure_refinement 'SHELXL-97 (Sheldrick, 1997)'
_computing_structure_solution 'SHELXS-97 (Sheldrick, 1990)'
_diffrn_ambient_temperature 296(2)
_diffrn_measured_fraction_theta_full 0.997
_diffrn_measured_fraction_theta_max 0.997
_diffrn_measurement_device_type 'CCD area detector'
_diffrn_measurement_method 'phi and omega scans'
_diffrn_radiation_monochromator graphite
_diffrn_radiation_source 'fine-focus sealed tube'
_diffrn_radiation_type MoK\a
_diffrn_radiation_wavelength 0.71073
_diffrn_reflns_av_R_equivalents 0.0666
_diffrn_reflns_av_sigmaI/netI 0.0808
_diffrn_reflns_limit_h_max 29
_diffrn_reflns_limit_h_min -26
_diffrn_reflns_limit_k_max 15
_diffrn_reflns_limit_k_min -15
_diffrn_reflns_limit_l_max 26
_diffrn_reflns_limit_l_min -26
_diffrn_reflns_number 32378
_diffrn_reflns_theta_full 25.00
_diffrn_reflns_theta_max 25.00
_diffrn_reflns_theta_min 1.83
_exptl_absorpt_coefficient_mu 20.729
_exptl_absorpt_correction_T_max 0.2310
_exptl_absorpt_correction_T_min 0.1180
_exptl_absorpt_correction_type multi-scan
_exptl_absorpt_process_details SADABS
_exptl_crystal_colour colorless
_exptl_crystal_density_diffrn 3.437
_exptl_crystal_density_method 'not measured'
_exptl_crystal_description prismatic
_exptl_crystal_F_000 5968
_exptl_crystal_size_max 0.18
_exptl_crystal_size_mid 0.13
_exptl_crystal_size_min 0.10
_refine_diff_density_max 2.058
_refine_diff_density_min -2.146
_refine_diff_density_rms 0.304
_refine_ls_extinction_coef 0.000011(2)
_refine_ls_extinction_expression Fc^*^=kFc[1+0.001xFc^2^\l^3^/sin(2\q)]^-1/4^
_refine_ls_extinction_method SHELXL
_refine_ls_goodness_of_fit_ref 1.008
_refine_ls_hydrogen_treatment constr
_refine_ls_matrix_type full
_refine_ls_number_parameters 695
_refine_ls_number_reflns 11330
_refine_ls_number_restraints 9
_refine_ls_restrained_S_all 1.008
_refine_ls_R_factor_all 0.0695
_refine_ls_R_factor_gt 0.0402
_refine_ls_shift/su_max 0.002
_refine_ls_shift/su_mean 0.000
_refine_ls_structure_factor_coef Fsqd
_refine_ls_weighting_details 'calc w=1/[\s^2^(Fo^2^)+(0.0210P)^2^+0.0000P] where P=(Fo^2^+2Fc^2^)/3'
_refine_ls_weighting_scheme calc
_refine_ls_wR_factor_gt 0.0842
_refine_ls_wR_factor_ref 0.0917
_reflns_number_gt 8137
_reflns_number_total 11330
_reflns_threshold_expression >2sigma(I)
_cod_data_source_file cg900248jsup7.cif
_cod_data_source_block njy1
_cod_depositor_comments
;
The following automatic conversions were performed:

'_symmetry_cell_setting' value 'Monoclinic' changed to 'monoclinic'
according to /home/saulius/struct/CIF-dictionaries/cif_core.dic
dictionary named 'cif_core.dic' version 2.4.2 from
2011-04-26.

'_exptl_absorpt_correction_type' value 'Multi-scan'
changed to 'multi-scan' according to
/home/saulius/struct/CIF-dictionaries/cif_core.dic dictionary named
'cif_core.dic' version 2.4.2 from 2011-04-26.

Automatic conversion script
Id: cif_fix_values 1891 2012-01-12 08:04:46Z andrius 
;
_cod_original_sg_symbol_H-M P2(1)/c
_cod_database_code 4509532

loop_
_symmetry_equiv_pos_as_xyz
'x, y, z'
'-x, y+1/2, -z+1/2'
'-x, -y, -z'
'x, -y-1/2, z-1/2'

loop_
_atom_site_label
_atom_site_type_symbol
_atom_site_fract_x
_atom_site_fract_y
_atom_site_fract_z
_atom_site_U_iso_or_equiv
_atom_site_adp_type
_atom_site_occupancy
_atom_site_symmetry_multiplicity
_atom_site_calc_flag
_atom_site_refinement_flags
W1 W 0.324736(12) 1.08901(2) 0.377703(13) 0.02358(8) Uani 1 1 d .
W2 W 0.230292(13) 0.87658(2) 0.330282(13) 0.02499(8) Uani 1 1 d .
W3 W 0.159649(13) 0.78235(2) 0.435480(14) 0.02638(8) Uani 1 1 d .
W4 W 0.172989(13) 1.12206(2) 0.322355(14) 0.02663(9) Uani 1 1 d .
W5 W 0.102028(13) 1.02871(2) 0.429673(14) 0.02695(8) Uani 1 1 d .
W6 W 0.184325(13) 0.91203(2) 0.579381(14) 0.02769(8) Uani 1 1 d .
W7 W 0.201034(13) 1.26078(2) 0.479017(15) 0.02755(9) Uani 1 1 d .
W8 W 0.281421(13) 1.14215(2) 0.627064(14) 0.02685(8) Uani 1 1 d .
W9 W 0.352746(12) 1.22321(2) 0.531760(14) 0.02364(8) Uani 1 1 d .
W10 W 0.348131(13) 0.87899(2) 0.633005(13) 0.02308(8) Uani 1 1 d .
W11 W 0.323383(12) 0.75112(2) 0.491758(14) 0.02249(8) Uani 1 1 d .
Tb1 Tb 0.444539(15) 0.95903(3) 0.542909(16) 0.02339(9) Uani 1 1 d .
P1 P 0.25722(7) 0.99863(13) 0.48184(8) 0.0160(4) Uani 1 1 d .
O1 O 0.3634(2) 1.1415(4) 0.3359(2) 0.0358(15) Uani 1 1 d .
O2 O 0.2162(2) 0.7961(4) 0.2649(2) 0.0377(16) Uani 1 1 d .
O3 O 0.1201(2) 0.6700(4) 0.4061(2) 0.0373(16) Uani 1 1 d .
O4 O 0.1239(2) 1.1867(4) 0.2551(2) 0.0366(16) Uani 1 1 d .
O5 O 0.0299(2) 1.0696(4) 0.3980(2) 0.0389(16) Uani 1 1 d .
O6 O 0.1609(2) 0.8794(4) 0.6388(2) 0.0431(17) Uani 1 1 d .
O7 O 0.1612(2) 1.3757(4) 0.4666(2) 0.0411(17) Uani 1 1 d .
O8 O 0.2928(2) 1.1862(4) 0.7038(2) 0.0378(16) Uani 1 1 d .
O9 O 0.4012(2) 1.3250(4) 0.5472(2) 0.0371(16) Uani 1 1 d .
O10 O 0.3746(2) 0.8317(4) 0.7124(2) 0.0370(16) Uani 1 1 d .
O11 O 0.3312(2) 0.6203(4) 0.4805(2) 0.0361(16) Uani 1 1 d .
O12 O 0.3772(2) 1.0121(4) 0.4402(2) 0.0299(15) Uani 1 1 d .
O13 O 0.22423(19) 1.2417(4) 0.5722(2) 0.0331(15) Uani 1 1 d .
O14 O 0.17454(19) 0.9861(4) 0.2864(2) 0.0277(14) Uani 1 1 d .
O15 O 0.39322(19) 0.8024(4) 0.5068(2) 0.0284(14) Uani 1 1 d .
O16 O 0.2879(2) 0.9644(4) 0.3238(2) 0.0294(14) Uani 1 1 d .
O17 O 0.1136(2) 0.9849(4) 0.5161(2) 0.0341(15) Uani 1 1 d .
O18 O 0.17404(19) 0.8284(4) 0.3619(2) 0.0280(15) Uani 1 1 d .
O19 O 0.3304(2) 1.0214(4) 0.6462(2) 0.0307(15) Uani 1 1 d .
O20 O 0.4136(2) 0.9135(4) 0.6261(2) 0.0279(14) Uani 1 1 d .
O21 O 0.0947(2) 0.8842(4) 0.4060(2) 0.0297(14) Uani 1 1 d .
O22 O 0.2442(2) 1.1523(4) 0.3208(2) 0.0303(14) Uani 1 1 d .
O23 O 0.2171(2) 1.0494(4) 0.6083(2) 0.0331(15) Uani 1 1 d .
O24 O 0.3363(2) 0.7498(4) 0.5829(2) 0.0309(15) Uani 1 1 d .
O25 O 0.1416(2) 1.1564(3) 0.4676(2) 0.0293(14) Uani 1 1 d .
O26 O 0.1549(2) 0.7946(4) 0.5191(2) 0.0323(15) Uani 1 1 d .
O27 O 0.28719(18) 0.8021(4) 0.4016(2) 0.0276(14) Uani 1 1 d .
O28 O 0.18861(19) 1.2232(4) 0.3918(2) 0.0293(14) Uani 1 1 d .
O29 O 0.32909(19) 1.1958(4) 0.4393(2) 0.0281(14) Uani 1 1 d .
O30 O 0.1227(2) 1.0589(4) 0.3586(2) 0.0303(15) Uani 1 1 d .
O31 O 0.2597(2) 0.8637(4) 0.6095(2) 0.0329(15) Uani 1 1 d .
O32 O 0.3973(2) 1.1108(4) 0.5547(2) 0.0338(15) Uani 1 1 d .
O33 O 0.33958(19) 1.2216(4) 0.6119(2) 0.0293(15) Uani 1 1 d .
O34 O 0.23573(19) 0.7409(4) 0.4748(2) 0.0285(14) Uani 1 1 d .
O35 O 0.2757(2) 1.3071(3) 0.4967(2) 0.0261(14) Uani 1 1 d .
O36 O 0.24953(18) 1.0130(3) 0.41099(19) 0.0203(13) Uani 1 1 d .
O37 O 0.19892(18) 0.9541(3) 0.4807(2) 0.0214(13) Uani 1 1 d .
O38 O 0.26762(19) 1.1055(3) 0.5150(2) 0.0261(14) Uani 1 1 d .
O39 O 0.30814(19) 0.9247(3) 0.5184(2) 0.0221(13) Uani 1 1 d .
O40 O 0.5233(2) 1.0479(4) 0.6357(2) 0.0367(16) Uani 1 1 d .
O41 O 0.48483(19) 0.9092(4) 0.4640(2) 0.0259(13) Uani 1 1 d .
N1 N 0.2724(3) 0.9729(5) 0.1490(3) 0.048(2) Uani 1 1 d .
N2 N 0.2465(3) 1.0171(5) 0.8161(3) 0.039(2) Uani 1 1 d .
N3 N -0.0475(3) 0.7808(6) 0.4197(3) 0.050(2) Uani 1 1 d .
N4 N 0.4924(3) 1.0655(7) 0.8011(3) 0.066(3) Uani 1 1 d .
N5 N -0.0213(2) 1.3201(4) 0.3026(3) 0.070 Uiso 1 1 d D
C1 C 0.5809(3) 1.1945(6) 0.6268(4) 0.037(2) Uani 1 1 d .
H1A H 0.6203 1.1678 0.6432 0.056 Uiso 1 1 calc R
H1B H 0.5747 1.2274 0.6621 0.056 Uiso 1 1 calc R
H1C H 0.5749 1.2449 0.5925 0.056 Uiso 1 1 calc R
C2 C 0.5378(3) 1.1053(6) 0.5991(3) 0.030(2) Uani 1 1 d .
C3 C 0.2439(4) 1.0515(7) 0.1697(4) 0.084(4) Uani 1 1 d .
H3A H 0.2721 1.1035 0.1949 0.126 Uiso 1 1 calc R
H3B H 0.2265 1.0205 0.1966 0.126 Uiso 1 1 calc R
H3C H 0.2137 1.0838 0.1317 0.126 Uiso 1 1 calc R
C4 C 0.3170(5) 0.9123(10) 0.2019(6) 0.107(5) Uiso 1 1 d .
H4A H 0.3483 0.9580 0.2290 0.161 Uiso 1 1 calc R
H4B H 0.3324 0.8590 0.1832 0.161 Uiso 1 1 calc R
H4C H 0.2996 0.8802 0.2285 0.161 Uiso 1 1 calc R
C5 C 0.2935(5) 1.0096(10) 0.1004(6) 0.110(5) Uiso 1 1 d .
H5A H 0.3240 1.0608 0.1205 0.166 Uiso 1 1 calc R
H5B H 0.2615 1.0407 0.0636 0.166 Uiso 1 1 calc R
H5C H 0.3090 0.9514 0.0853 0.166 Uiso 1 1 calc R
C6 C 0.2269(5) 0.8965(10) 0.1111(6) 0.109 Uiso 1 1 d .
H6A H 0.2442 0.8415 0.0956 0.163 Uiso 1 1 calc R
H6B H 0.1968 0.9308 0.0740 0.163 Uiso 1 1 calc R
H6C H 0.2099 0.8672 0.1389 0.163 Uiso 1 1 calc R
C7 C 0.2032(4) 1.0737(8) 0.7581(4) 0.058(3) Uani 1 1 d .
H7A H 0.2235 1.1109 0.7364 0.087 Uiso 1 1 calc R
H7B H 0.1818 1.1225 0.7725 0.087 Uiso 1 1 calc R
H7C H 0.1764 1.0243 0.7280 0.087 Uiso 1 1 calc R
C8 C 0.2787(4) 0.9418(7) 0.7934(5) 0.070(4) Uani 1 1 d .
H8A H 0.3000 0.9790 0.7729 0.105 Uiso 1 1 calc R
H8B H 0.2513 0.8945 0.7621 0.105 Uiso 1 1 calc R
H8C H 0.3058 0.9029 0.8306 0.105 Uiso 1 1 calc R
C9 C 0.2873(4) 1.0974(7) 0.8614(5) 0.070(4) Uani 1 1 d .
H9A H 0.3081 1.1322 0.8393 0.105 Uiso 1 1 calc R
H9B H 0.3150 1.0635 0.9005 0.105 Uiso 1 1 calc R
H9C H 0.2649 1.1479 0.8733 0.105 Uiso 1 1 calc R
C10 C 0.2152(4) 0.9610(8) 0.8515(5) 0.086(4) Uani 1 1 d .
H10A H 0.1946 1.0111 0.8662 0.130 Uiso 1 1 calc R
H10B H 0.2434 0.9241 0.8889 0.130 Uiso 1 1 calc R
H10C H 0.1876 0.9119 0.8219 0.130 Uiso 1 1 calc R
C11 C -0.0183(4) 0.7042(8) 0.3931(5) 0.084(4) Uani 1 1 d .
H11A H -0.0085 0.6422 0.4200 0.126 Uiso 1 1 calc R
H11B H 0.0170 0.7346 0.3936 0.126 Uiso 1 1 calc R
H11C H -0.0444 0.6863 0.3486 0.126 Uiso 1 1 calc R
C12 C -0.0070(4) 0.8189(9) 0.4862(4) 0.088(4) Uani 1 1 d .
H12A H 0.0026 0.7622 0.5173 0.132 Uiso 1 1 calc R
H12B H -0.0257 0.8741 0.4997 0.132 Uiso 1 1 calc R
H12C H 0.0284 0.8451 0.4847 0.132 Uiso 1 1 calc R
C13 C -0.1022(4) 0.7512(12) 0.4165(5) 0.130(6) Uani 1 1 d .
H13A H -0.0976 0.6916 0.4446 0.195 Uiso 1 1 calc R
H13B H -0.1279 0.7333 0.3718 0.195 Uiso 1 1 calc R
H13C H -0.1189 0.8084 0.4310 0.195 Uiso 1 1 calc R
C14 C -0.0600(5) 0.8734(9) 0.3739(5) 0.092 Uiso 1 1 d .
H14A H -0.0798 0.9268 0.3874 0.138 Uiso 1 1 calc R
H14B H -0.0846 0.8517 0.3296 0.138 Uiso 1 1 calc R
H14C H -0.0236 0.9007 0.3755 0.138 Uiso 1 1 calc R
C15 C 0.4718(5) 1.1319(9) 0.7415(5) 0.092 Uiso 1 1 d .
H15A H 0.4386 1.0993 0.7069 0.137 Uiso 1 1 calc R
H15B H 0.5029 1.1404 0.7274 0.137 Uiso 1 1 calc R
H15C H 0.4604 1.1994 0.7515 0.137 Uiso 1 1 calc R
C16 C 0.5125(5) 0.9671(8) 0.7800(5) 0.085 Uiso 1 1 d .
H16A H 0.5296 0.9207 0.8171 0.128 Uiso 1 1 calc R
H16B H 0.5413 0.9842 0.7635 0.128 Uiso 1 1 calc R
H16C H 0.4794 0.9335 0.7458 0.128 Uiso 1 1 calc R
C17 C 0.5443(5) 1.1137(10) 0.8578(6) 0.115(5) Uiso 1 1 d .
H17A H 0.5565 1.0681 0.8955 0.172 Uiso 1 1 calc R
H17B H 0.5330 1.1804 0.8688 0.172 Uiso 1 1 calc R
H17C H 0.5762 1.1231 0.8450 0.172 Uiso 1 1 calc R
C18 C 0.4416(5) 1.0583(10) 0.8111(5) 0.096 Uiso 1 1 d .
H18A H 0.4495 1.0196 0.8508 0.144 Uiso 1 1 calc R
H18B H 0.4118 1.0230 0.7742 0.144 Uiso 1 1 calc R
H18C H 0.4283 1.1275 0.8150 0.144 Uiso 1 1 calc R
C19 C 0.0344(5) 1.3135(10) 0.3541(6) 0.103 Uiso 1 1 d .
H19A H 0.0623 1.3487 0.3417 0.155 Uiso 1 1 calc R
H19B H 0.0454 1.2412 0.3633 0.155 Uiso 1 1 calc R
H19C H 0.0341 1.3462 0.3928 0.155 Uiso 1 1 calc R
C20 C -0.0346(5) 1.4160(6) 0.2631(4) 0.108 Uiso 1 1 d D
H20A H 0.0005 1.4410 0.2603 0.162 Uiso 1 1 calc R
H20B H -0.0490 1.4684 0.2836 0.162 Uiso 1 1 calc R
H20C H -0.0640 1.4015 0.2195 0.162 Uiso 1 1 calc R
C21 C -0.0135(5) 1.2576(9) 0.2546(5) 0.102 Uiso 1 1 d .
H21A H 0.0180 1.2857 0.2454 0.153 Uiso 1 1 calc R
H21B H -0.0492 1.2572 0.2147 0.153 Uiso 1 1 calc R
H21C H -0.0039 1.1872 0.2709 0.153 Uiso 1 1 calc R
C22 C -0.0710(3) 1.2960(4) 0.3202(4) 0.108 Uiso 1 1 d D
H22A H -0.0737 1.3494 0.3492 0.162 Uiso 1 1 calc R
H22B H -0.0644 1.2293 0.3421 0.162 Uiso 1 1 calc R
H22C H -0.1070 1.2937 0.2808 0.162 Uiso 1 1 calc R
O1W O 0.5188(2) 0.8263(4) 0.5962(2) 0.0386(17) Uani 1 1 d .
O2W O 0.5293(2) 0.6553(4) 0.5242(3) 0.0539(18) Uani 1 1 d .
O3W O 0.4263(3) 0.5534(5) 0.4514(3) 0.078(2) Uani 1 1 d .
O4W O 0.0866(5) 1.5214(10) 0.4804(6) 0.0649(6) Uani 0.50 1 d PU
O5W O -0.0815(6) 1.0804(5) 0.3017(6) 0.081 Uiso 0.50 1 d PD

loop_
_atom_site_aniso_label
_atom_site_aniso_U_11
_atom_site_aniso_U_22
_atom_site_aniso_U_33
_atom_site_aniso_U_23
_atom_site_aniso_U_13
_atom_site_aniso_U_12
W1 0.01985(14) 0.02738(15) 0.02144(13) 0.00343(12) 0.00659(10) 0.00095(13)
W2 0.02439(15) 0.02584(15) 0.02169(13) -0.00326(12) 0.00659(11) -0.00054(13)
W3 0.01861(14) 0.02583(16) 0.03139(15) -0.00234(12) 0.00718(11) -0.00479(13)
W4 0.02120(15) 0.02689(16) 0.02433(14) 0.00291(12) 0.00213(11) 0.00209(14)
W5 0.01586(14) 0.02907(16) 0.03282(15) -0.00206(13) 0.00712(11) 0.00007(13)
W6 0.02331(14) 0.03181(17) 0.03013(14) -0.00047(12) 0.01331(11) -0.00301(13)
W7 0.02394(15) 0.02281(15) 0.03313(15) -0.00210(12) 0.00918(11) 0.00419(13)
W8 0.02667(15) 0.02792(16) 0.02580(14) -0.00594(12) 0.01081(11) -0.00140(14)
W9 0.01949(14) 0.02171(15) 0.02758(14) -0.00205(12) 0.00773(10) -0.00148(13)
W10 0.02041(14) 0.02464(15) 0.02131(13) 0.00261(12) 0.00587(10) -0.00106(13)
W11 0.01930(14) 0.01888(14) 0.02728(13) -0.00054(11) 0.00773(10) 0.00005(12)
Tb1 0.01844(16) 0.02608(18) 0.02364(15) 0.00139(14) 0.00682(12) -0.00061(15)
P1 0.0143(8) 0.0168(8) 0.0153(7) -0.0007(7) 0.0045(6) 0.0003(7)
O1 0.033(3) 0.040(3) 0.038(2) 0.009(2) 0.0185(19) 0.005(2)
O2 0.039(3) 0.046(3) 0.024(2) -0.006(2) 0.009(2) 0.003(3)
O3 0.035(3) 0.025(3) 0.048(3) -0.011(2) 0.014(2) -0.023(2)
O4 0.016(3) 0.041(3) 0.039(3) 0.011(2) -0.002(2) 0.003(2)
O5 0.023(3) 0.045(3) 0.044(3) 0.003(3) 0.010(2) 0.013(3)
O6 0.031(3) 0.051(3) 0.050(3) 0.003(3) 0.020(2) -0.002(3)
O7 0.030(3) 0.032(3) 0.055(3) 0.001(3) 0.012(2) 0.010(3)
O8 0.050(3) 0.034(3) 0.030(2) -0.007(2) 0.018(2) -0.005(3)
O9 0.029(3) 0.029(3) 0.047(3) 0.000(2) 0.010(2) -0.008(2)
O10 0.040(3) 0.040(3) 0.026(2) 0.006(2) 0.009(2) 0.000(3)
O11 0.035(3) 0.024(3) 0.048(3) 0.003(2) 0.016(2) -0.002(2)
O12 0.023(3) 0.033(3) 0.026(2) 0.001(2) 0.0031(19) 0.004(2)
O13 0.017(2) 0.044(3) 0.041(2) -0.005(2) 0.0147(18) 0.010(2)
O14 0.010(2) 0.039(3) 0.027(2) 0.006(2) 0.0002(18) 0.002(2)
O15 0.022(2) 0.030(3) 0.034(2) 0.004(2) 0.0119(18) -0.001(2)
O16 0.026(2) 0.027(3) 0.032(2) 0.004(2) 0.0085(19) -0.002(2)
O17 0.033(3) 0.029(3) 0.043(3) -0.014(2) 0.019(2) -0.008(2)
O18 0.008(2) 0.043(3) 0.021(2) 0.001(2) -0.0054(18) 0.002(2)
O19 0.020(2) 0.031(3) 0.037(3) -0.003(2) 0.0084(19) -0.007(2)
O20 0.027(2) 0.026(3) 0.029(2) -0.007(2) 0.0091(18) 0.000(2)
O21 0.025(3) 0.032(3) 0.029(2) -0.006(2) 0.0080(19) -0.009(2)
O22 0.025(2) 0.029(3) 0.038(2) 0.008(2) 0.0136(19) 0.006(2)
O23 0.028(2) 0.037(3) 0.037(2) -0.001(2) 0.0173(19) 0.006(2)
O24 0.033(3) 0.030(3) 0.029(2) -0.003(2) 0.0113(19) 0.001(2)
O25 0.038(3) 0.018(2) 0.032(2) -0.002(2) 0.0145(19) -0.008(2)
O26 0.028(3) 0.029(3) 0.035(3) 0.000(2) 0.008(2) -0.003(2)
O27 0.009(2) 0.041(3) 0.029(2) 0.002(2) 0.0042(17) 0.002(2)
O28 0.025(2) 0.025(3) 0.037(2) -0.003(2) 0.0119(19) -0.006(2)
O29 0.022(2) 0.028(3) 0.030(2) 0.002(2) 0.0059(19) -0.002(2)
O30 0.021(3) 0.022(3) 0.032(3) -0.002(2) -0.004(2) -0.001(2)
O31 0.028(3) 0.032(3) 0.036(3) -0.002(2) 0.011(2) -0.007(2)
O32 0.032(3) 0.032(3) 0.035(2) -0.002(2) 0.012(2) 0.009(2)
O33 0.016(2) 0.038(3) 0.026(2) 0.003(2) 0.0008(19) 0.010(2)
O34 0.031(3) 0.027(3) 0.029(2) 0.000(2) 0.0145(18) -0.005(2)
O35 0.028(3) 0.022(2) 0.021(2) -0.002(2) 0.0034(18) -0.001(2)
O36 0.019(2) 0.019(2) 0.017(2) 0.0001(18) 0.0016(17) -0.002(2)
O37 0.020(2) 0.022(2) 0.022(2) -0.0023(19) 0.0077(17) -0.003(2)
O38 0.035(3) 0.023(3) 0.022(2) 0.0021(19) 0.0134(18) -0.004(2)
O39 0.022(2) 0.019(2) 0.022(2) 0.0040(19) 0.0067(17) 0.001(2)
O40 0.035(3) 0.044(3) 0.032(2) 0.009(2) 0.0145(19) -0.008(3)
O41 0.020(2) 0.035(3) 0.025(2) -0.006(2) 0.0117(17) -0.006(2)
N1 0.070(4) 0.049(4) 0.034(3) 0.010(3) 0.029(3) 0.020(4)
N2 0.033(4) 0.035(4) 0.038(3) 0.004(3) 0.004(3) 0.005(3)
N3 0.030(3) 0.071(5) 0.051(4) -0.022(4) 0.019(3) -0.013(4)
N4 0.025(4) 0.123(7) 0.041(4) -0.026(4) 0.004(3) -0.020(4)
C1 0.033(4) 0.038(4) 0.034(4) -0.007(4) 0.007(3) -0.016(4)
C2 0.029(4) 0.026(4) 0.037(4) -0.007(3) 0.017(3) 0.009(3)
C3 0.153(7) 0.045(5) 0.074(5) 0.010(5) 0.067(5) 0.052(6)
C7 0.047(5) 0.078(7) 0.041(5) 0.022(5) 0.010(4) 0.006(5)
C8 0.071(7) 0.044(5) 0.080(7) -0.014(5) 0.017(5) 0.015(5)
C9 0.058(6) 0.060(6) 0.082(6) -0.009(5) 0.020(5) 0.023(5)
C10 0.076(6) 0.088(7) 0.103(6) 0.068(5) 0.045(5) 0.021(6)
C11 0.048(6) 0.102(8) 0.084(7) -0.035(6) 0.009(5) 0.022(6)
C12 0.039(6) 0.144(9) 0.070(6) -0.068(6) 0.011(4) -0.010(6)
C13 0.047(6) 0.251(17) 0.107(7) -0.038(9) 0.047(5) -0.054(8)
O1W 0.025(3) 0.046(3) 0.036(3) 0.012(3) 0.004(2) 0.006(3)
O2W 0.060(3) 0.041(3) 0.072(3) 0.003(3) 0.040(2) -0.002(3)
O3W 0.076(4) 0.067(4) 0.086(4) -0.015(4) 0.030(3) 0.009(4)
O4W 0.0646(7) 0.0648(8) 0.0653(8) 0.0001(6) 0.0270(5) 0.0000(6)

loop_
_atom_type_symbol
_atom_type_description
_atom_type_scat_dispersion_real
_atom_type_scat_dispersion_imag
_atom_type_scat_source
C C 0.0033 0.0016 'International Tables Vol C Tables 4.2.6.8 and 6.1.1.4'
H H 0.0000 0.0000 'International Tables Vol C Tables 4.2.6.8 and 6.1.1.4'
N N 0.0061 0.0033 'International Tables Vol C Tables 4.2.6.8 and 6.1.1.4'
O O 0.0106 0.0060 'International Tables Vol C Tables 4.2.6.8 and 6.1.1.4'
P P 0.1023 0.0942 'International Tables Vol C Tables 4.2.6.8 and 6.1.1.4'
Tb Tb -0.1723 4.1537 'International Tables Vol C Tables 4.2.6.8 and 6.1.1.4'
W W -0.8490 6.8722 'International Tables Vol C Tables 4.2.6.8 and 6.1.1.4'

loop_
_geom_angle_atom_site_label_1
_geom_angle_atom_site_label_2
_geom_angle_atom_site_label_3
_geom_angle
_geom_angle_site_symmetry_1
_geom_angle_site_symmetry_3
O1 W1 O12 103.9(2) . .
O1 W1 O29 103.5(2) . .
O12 W1 O29 91.7(2) . .
O1 W1 O16 102.0(2) . .
O12 W1 O16 92.09(19) . .
O29 W1 O16 152.4(2) . .
O1 W1 O22 98.1(2) . .
O12 W1 O22 157.9(2) . .
O29 W1 O22 84.77(18) . .
O16 W1 O22 81.50(18) . .
O1 W1 O36 166.31(16) . .
O12 W1 O36 87.38(19) . .
O29 W1 O36 83.51(18) . .
O16 W1 O36 69.39(18) . .
O22 W1 O36 70.54(17) . .
O2 W2 O16 100.7(2) . .
O2 W2 O27 103.3(2) . .
O16 W2 O27 91.84(19) . .
O2 W2 O18 101.6(2) . .
O16 W2 O18 157.4(2) . .
O27 W2 O18 86.6(2) . .
O2 W2 O14 99.1(2) . .
O16 W2 O14 86.8(2) . .
O27 W2 O14 157.4(2) . .
O18 W2 O14 86.1(2) . .
O2 W2 O36 170.8(2) . .
O16 W2 O36 72.81(19) . .
O27 W2 O36 83.69(17) . .
O18 W2 O36 84.60(18) . .
O14 W2 O36 74.35(16) . .
O3 W3 O34 105.2(2) . .
O3 W3 O18 102.5(2) . .
O34 W3 O18 88.2(2) . .
O3 W3 O26 100.3(2) . .
O34 W3 O26 91.9(2) . .
O18 W3 O26 156.4(2) . .
O3 W3 O21 99.3(2) . .
O34 W3 O21 155.5(2) . .
O18 W3 O21 86.3(2) . .
O26 W3 O21 83.9(2) . .
O3 W3 O37 168.6(2) . .
O34 W3 O37 84.39(17) . .
O18 W3 O37 83.71(18) . .
O26 W3 O37 72.80(18) . .
O21 W3 O37 71.26(16) . .
O4 W4 O22 103.4(2) . .
O4 W4 O14 101.8(2) . .
O22 W4 O14 89.6(2) . .
O4 W4 O28 102.2(2) . .
O22 W4 O28 90.1(2) . .
O14 W4 O28 155.41(18) . .
O4 W4 O30 102.3(2) . .
O22 W4 O30 154.31(18) . .
O14 W4 O30 85.8(2) . .
O28 W4 O30 83.9(2) . .
O4 W4 O36 172.2(2) . .
O22 W4 O36 72.82(17) . .
O14 W4 O36 71.71(15) . .
O28 W4 O36 84.73(16) . .
O30 W4 O36 81.76(17) . .
O5 W5 O30 101.6(2) . .
O5 W5 O21 102.5(2) . .
O30 W5 O21 89.6(2) . .
O5 W5 O17 101.2(2) . .
O30 W5 O17 157.2(2) . .
O21 W5 O17 87.3(2) . .
O5 W5 O25 100.6(2) . .
O30 W5 O25 85.6(2) . .
O21 W5 O25 156.9(2) . .
O17 W5 O25 88.4(2) . .
O5 W5 O37 172.7(2) . .
O30 W5 O37 84.41(17) . .
O21 W5 O37 73.07(16) . .
O17 W5 O37 73.05(18) . .
O25 W5 O37 83.98(17) . .
O6 W6 O31 105.6(2) . .
O6 W6 O23 101.4(2) . .
O31 W6 O23 87.4(2) . .
O6 W6 O26 101.2(2) . .
O31 W6 O26 91.6(2) . .
O23 W6 O26 156.7(2) . .
O6 W6 O17 100.0(2) . .
O31 W6 O17 154.4(2) . .
O23 W6 O17 86.53(18) . .
O26 W6 O17 84.36(19) . .
O6 W6 O37 169.51(18) . .
O31 W6 O37 83.38(19) . .
O23 W6 O37 84.15(18) . .
O26 W6 O37 72.64(18) . .
O17 W6 O37 71.28(18) . .
O7 W7 O35 103.2(2) . .
O7 W7 O28 102.4(2) . .
O35 W7 O28 91.0(2) . .
O7 W7 O13 100.0(2) . .
O35 W7 O13 89.3(2) . .
O28 W7 O13 157.0(2) . .
O7 W7 O25 101.7(2) . .
O35 W7 O25 155.1(2) . .
O28 W7 O25 84.4(2) . .
O13 W7 O25 85.6(2) . .
O7 W7 O38 170.90(19) . .
O35 W7 O38 72.79(17) . .
O28 W7 O38 86.03(17) . .
O13 W7 O38 72.09(18) . .
O25 W7 O38 82.48(17) . .
O8 W8 O23 101.4(2) . .
O8 W8 O19 102.7(2) . .
O23 W8 O19 87.2(2) . .
O8 W8 O33 100.4(2) . .
O23 W8 O33 158.1(2) . .
O19 W8 O33 90.2(2) . .
O8 W8 O13 100.8(2) . .
O23 W8 O13 86.2(2) . .
O19 W8 O13 156.4(2) . .
O33 W8 O13 87.5(2) . .
O8 W8 O38 171.7(2) . .
O23 W8 O38 84.83(18) . .
O19 W8 O38 82.88(18) . .
O33 W8 O38 73.25(17) . .
O13 W8 O38 74.00(18) . .
O9 W9 O32 104.5(2) . .
O9 W9 O29 103.2(2) . .
O32 W9 O29 92.1(2) . .
O9 W9 O33 101.6(2) . .
O32 W9 O33 93.1(2) . .
O29 W9 O33 152.45(19) . .
O9 W9 O35 98.9(2) . .
O32 W9 O35 156.6(2) . .
O29 W9 O35 82.35(19) . .
O33 W9 O35 82.13(19) . .
O9 W9 O38 166.6(2) . .
O32 W9 O38 87.2(2) . .
O29 W9 O38 82.51(18) . .
O33 W9 O38 70.77(17) . .
O35 W9 O38 69.58(17) . .
O10 W10 O20 101.9(2) . .
O10 W10 O19 100.9(2) . .
O20 W10 O19 93.4(2) . .
O10 W10 O24 101.2(2) . .
O20 W10 O24 94.9(2) . .
O19 W10 O24 154.23(17) . .
O10 W10 O31 98.0(2) . .
O20 W10 O31 160.00(19) . .
O19 W10 O31 80.57(19) . .
O24 W10 O31 83.4(2) . .
O10 W10 O39 173.5(2) . .
O20 W10 O39 80.51(18) . .
O19 W10 O39 84.99(17) . .
O24 W10 O39 72.41(17) . .
O31 W10 O39 79.97(17) . .
O11 W11 O15 103.0(2) . .
O11 W11 O24 99.6(2) . .
O15 W11 O24 94.9(2) . .
O11 W11 O27 102.0(2) . .
O15 W11 O27 94.0(2) . .
O24 W11 O27 154.0(2) . .
O11 W11 O34 95.1(2) . .
O15 W11 O34 161.8(2) . .
O24 W11 O34 83.69(19) . .
O27 W11 O34 80.29(19) . .
O11 W11 O39 172.1(2) . .
O15 W11 O39 81.70(19) . .
O24 W11 O39 73.50(17) . .
O27 W11 O39 83.76(17) . .
O34 W11 O39 80.52(17) . .
O12 Tb1 O15 80.83(16) . .
O12 Tb1 O32 71.00(16) . .
O15 Tb1 O32 121.17(17) . .
O12 Tb1 O20 120.58(17) . .
O15 Tb1 O20 75.27(16) . .
O32 Tb1 O20 76.64(17) . .
O12 Tb1 O1W 141.59(17) . .
O15 Tb1 O1W 76.64(16) . .
O32 Tb1 O1W 147.37(16) . .
O20 Tb1 O1W 83.06(17) . .
O12 Tb1 O41 73.30(16) . .
O15 Tb1 O41 82.07(17) . .
O32 Tb1 O41 132.41(17) . .
O20 Tb1 O41 150.30(16) . .
O1W Tb1 O41 73.09(17) . .
O12 Tb1 O40 134.13(16) . .
O15 Tb1 O40 144.97(15) . .
O32 Tb1 O40 77.82(16) . .
O20 Tb1 O40 82.17(16) . .
O1W Tb1 O40 74.29(16) . .
O41 Tb1 O40 107.32(16) . .
O12 Tb1 O41 89.04(15) . 3_676
O15 Tb1 O41 149.42(17) . 3_676
O32 Tb1 O41 81.52(17) . 3_676
O20 Tb1 O41 133.52(15) . 3_676
O1W Tb1 O41 94.79(16) . 3_676
O41 Tb1 O41 67.38(18) . 3_676
O40 Tb1 O41 53.13(15) . 3_676
O12 Tb1 C2 111.69(19) . .
O15 Tb1 C2 161.69(18) . .
O32 Tb1 C2 76.53(19) . .
O20 Tb1 C2 107.14(19) . .
O1W Tb1 C2 85.57(18) . .
O41 Tb1 C2 88.73(19) . .
O40 Tb1 C2 26.24(19) . .
O41 Tb1 C2 27.01(18) 3_676 .
O36 P1 O39 110.2(3) . .
O36 P1 O38 108.6(3) . .
O39 P1 O38 111.2(2) . .
O36 P1 O37 108.4(2) . .
O39 P1 O37 110.6(3) . .
O38 P1 O37 107.7(3) . .
W1 O12 Tb1 160.6(3) . .
W8 O13 W7 125.3(3) . .
W4 O14 W2 125.5(2) . .
W11 O15 Tb1 138.1(3) . .
W2 O16 W1 127.8(3) . .
W5 O17 W6 124.9(3) . .
W3 O18 W2 147.4(2) . .
W8 O19 W10 154.1(2) . .
W10 O20 Tb1 138.7(2) . .
W5 O21 W3 125.2(2) . .
W4 O22 W1 128.1(3) . .
W8 O23 W6 147.5(3) . .
W11 O24 W10 121.3(2) . .
W5 O25 W7 151.0(3) . .
W3 O26 W6 125.0(3) . .
W2 O27 W11 154.5(3) . .
W7 O28 W4 152.1(3) . .
W1 O29 W9 143.3(3) . .
W5 O30 W4 152.2(2) . .
W6 O31 W10 153.8(3) . .
W9 O32 Tb1 158.8(3) . .
W8 O33 W9 126.8(2) . .
W3 O34 W11 152.9(3) . .
W7 O35 W9 128.5(2) . .
P1 O36 W2 126.1(2) . .
P1 O36 W1 125.0(2) . .
W2 O36 W1 89.97(16) . .
P1 O36 W4 127.3(3) . .
W2 O36 W4 87.97(12) . .
W1 O36 W4 88.46(14) . .
P1 O37 W5 128.1(2) . .
P1 O37 W6 124.0(2) . .
W5 O37 W6 90.71(16) . .
P1 O37 W3 123.2(3) . .
W5 O37 W3 90.46(13) . .
W6 O37 W3 89.35(15) . .
P1 O38 W8 126.6(3) . .
P1 O38 W7 126.9(2) . .
W8 O38 W7 88.10(16) . .
P1 O38 W9 124.9(3) . .
W8 O38 W9 89.13(13) . .
W7 O38 W9 89.08(14) . .
P1 O39 W11 129.3(2) . .
P1 O39 W10 127.3(3) . .
W11 O39 W10 90.01(14) . .
C2 O40 Tb1 94.0(4) . .
C2 O41 Tb1 133.9(4) 3_676 .
C2 O41 Tb1 91.7(4) 3_676 3_676
Tb1 O41 Tb1 112.62(17) . 3_676
C3 N1 C4 115.5(8) . .
C3 N1 C5 113.6(8) . .
C4 N1 C5 112.1(9) . .
C3 N1 C6 106.4(8) . .
C4 N1 C6 105.1(8) . .
C5 N1 C6 102.7(8) . .
C8 N2 C7 109.0(7) . .
C8 N2 C9 111.2(7) . .
C7 N2 C9 107.3(6) . .
C8 N2 C10 110.4(7) . .
C7 N2 C10 109.7(7) . .
C9 N2 C10 109.2(7) . .
C13 N3 C11 116.0(9) . .
C13 N3 C12 112.7(8) . .
C11 N3 C12 111.7(7) . .
C13 N3 C14 104.8(8) . .
C11 N3 C14 104.2(8) . .
C12 N3 C14 106.3(8) . .
C18 N4 C15 100.5(8) . .
C18 N4 C16 116.5(9) . .
C15 N4 C16 103.6(8) . .
C18 N4 C17 114.8(9) . .
C15 N4 C17 111.9(9) . .
C16 N4 C17 108.6(8) . .
C19 N5 C21 100.6(8) . .
C19 N5 C20 116.5(8) . .
C21 N5 C20 94.9(7) . .
C19 N5 C22 115.6(8) . .
C21 N5 C22 118.6(7) . .
C20 N5 C22 109.1(7) . .
C2 C1 H1A 109.5 . .
C2 C1 H1B 109.5 . .
H1A C1 H1B 109.5 . .
C2 C1 H1C 109.5 . .
H1A C1 H1C 109.5 . .
H1B C1 H1C 109.5 . .
O40 C2 O41 120.5(6) . 3_676
O40 C2 C1 121.6(6) . .
O41 C2 C1 117.9(7) 3_676 .
O40 C2 Tb1 59.7(3) . .
O41 C2 Tb1 61.3(3) 3_676 .
C1 C2 Tb1 172.0(5) . .
N1 C3 H3A 109.5 . .
N1 C3 H3B 109.5 . .
H3A C3 H3B 109.5 . .
N1 C3 H3C 109.5 . .
H3A C3 H3C 109.5 . .
H3B C3 H3C 109.5 . .
N1 C4 H4A 109.5 . .
N1 C4 H4B 109.5 . .
H4A C4 H4B 109.5 . .
N1 C4 H4C 109.5 . .
H4A C4 H4C 109.5 . .
H4B C4 H4C 109.5 . .
N1 C5 H5A 109.5 . .
N1 C5 H5B 109.5 . .
H5A C5 H5B 109.5 . .
N1 C5 H5C 109.5 . .
H5A C5 H5C 109.5 . .
H5B C5 H5C 109.5 . .
N1 C6 H6A 109.5 . .
N1 C6 H6B 109.5 . .
H6A C6 H6B 109.5 . .
N1 C6 H6C 109.5 . .
H6A C6 H6C 109.5 . .
H6B C6 H6C 109.5 . .
N2 C7 H7A 109.5 . .
N2 C7 H7B 109.5 . .
H7A C7 H7B 109.5 . .
N2 C7 H7C 109.5 . .
H7A C7 H7C 109.5 . .
H7B C7 H7C 109.5 . .
N2 C8 H8A 109.5 . .
N2 C8 H8B 109.5 . .
H8A C8 H8B 109.5 . .
N2 C8 H8C 109.5 . .
H8A C8 H8C 109.5 . .
H8B C8 H8C 109.5 . .
N2 C9 H9A 109.5 . .
N2 C9 H9B 109.5 . .
H9A C9 H9B 109.5 . .
N2 C9 H9C 109.5 . .
H9A C9 H9C 109.5 . .
H9B C9 H9C 109.5 . .
N2 C10 H10A 109.5 . .
N2 C10 H10B 109.5 . .
H10A C10 H10B 109.5 . .
N2 C10 H10C 109.5 . .
H10A C10 H10C 109.5 . .
H10B C10 H10C 109.5 . .
N3 C11 H11A 109.5 . .
N3 C11 H11B 109.5 . .
H11A C11 H11B 109.5 . .
N3 C11 H11C 109.5 . .
H11A C11 H11C 109.5 . .
H11B C11 H11C 109.5 . .
N3 C12 H12A 109.5 . .
N3 C12 H12B 109.5 . .
H12A C12 H12B 109.5 . .
N3 C12 H12C 109.5 . .
H12A C12 H12C 109.5 . .
H12B C12 H12C 109.5 . .
N3 C13 H13A 109.5 . .
N3 C13 H13B 109.5 . .
H13A C13 H13B 109.5 . .
N3 C13 H13C 109.5 . .
H13A C13 H13C 109.5 . .
H13B C13 H13C 109.5 . .
N3 C14 H14A 109.5 . .
N3 C14 H14B 109.5 . .
H14A C14 H14B 109.5 . .
N3 C14 H14C 109.5 . .
H14A C14 H14C 109.5 . .
H14B C14 H14C 109.5 . .
N4 C15 H15A 109.5 . .
N4 C15 H15B 109.5 . .
H15A C15 H15B 109.5 . .
N4 C15 H15C 109.5 . .
H15A C15 H15C 109.5 . .
H15B C15 H15C 109.5 . .
N4 C16 H16A 109.5 . .
N4 C16 H16B 109.5 . .
H16A C16 H16B 109.5 . .
N4 C16 H16C 109.5 . .
H16A C16 H16C 109.5 . .
H16B C16 H16C 109.5 . .
N4 C17 H17A 109.5 . .
N4 C17 H17B 109.5 . .
H17A C17 H17B 109.5 . .
N4 C17 H17C 109.5 . .
H17A C17 H17C 109.5 . .
H17B C17 H17C 109.5 . .
N4 C18 H18A 109.5 . .
N4 C18 H18B 109.5 . .
H18A C18 H18B 109.5 . .
N4 C18 H18C 109.5 . .
H18A C18 H18C 109.5 . .
H18B C18 H18C 109.5 . .
N5 C19 H19A 109.5 . .
N5 C19 H19B 109.5 . .
H19A C19 H19B 109.5 . .
N5 C19 H19C 109.5 . .
H19A C19 H19C 109.5 . .
H19B C19 H19C 109.5 . .
N5 C20 H20A 109.5 . .
N5 C20 H20B 109.5 . .
H20A C20 H20B 109.5 . .
N5 C20 H20C 109.5 . .
H20A C20 H20C 109.5 . .
H20B C20 H20C 109.5 . .
N5 C21 H21A 109.5 . .
N5 C21 H21B 109.5 . .
H21A C21 H21B 109.5 . .
N5 C21 H21C 109.5 . .
H21A C21 H21C 109.5 . .
H21B C21 H21C 109.5 . .
N5 C22 H22A 109.5 . .
N5 C22 H22B 109.5 . .
H22A C22 H22B 109.5 . .
N5 C22 H22C 109.5 . .
H22A C22 H22C 109.5 . .
H22B C22 H22C 109.5 . .

loop_
_geom_bond_atom_site_label_1
_geom_bond_atom_site_label_2
_geom_bond_distance
_geom_bond_site_symmetry_2
W1 O1 1.733(5) .
W1 O12 1.759(4) .
W1 O29 1.903(5) .
W1 O16 1.972(4) .
W1 O22 2.043(4) .
W1 O36 2.488(5) .
W2 O2 1.693(5) .
W2 O16 1.877(5) .
W2 O27 1.887(4) .
W2 O18 1.918(5) .
W2 O14 1.926(4) .
W2 O36 2.401(4) .
W3 O3 1.708(5) .
W3 O34 1.809(4) .
W3 O18 1.911(5) .
W3 O26 1.920(5) .
W3 O21 1.966(5) .
W3 O37 2.439(4) .
W4 O4 1.701(4) .
W4 O22 1.837(5) .
W4 O14 1.917(5) .
W4 O28 1.924(5) .
W4 O30 1.931(5) .
W4 O36 2.517(4) .
W5 O5 1.720(5) .
W5 O30 1.899(5) .
W5 O21 1.905(5) .
W5 O17 1.906(5) .
W5 O25 1.910(4) .
W5 O37 2.401(4) .
W6 O6 1.707(6) .
W6 O31 1.823(5) .
W6 O23 1.927(5) .
W6 O26 1.940(5) .
W6 O17 1.973(4) .
W6 O37 2.432(5) .
W7 O7 1.728(5) .
W7 O35 1.838(5) .
W7 O28 1.896(5) .
W7 O13 1.923(5) .
W7 O25 1.931(5) .
W7 O38 2.494(4) .
W8 O8 1.705(5) .
W8 O23 1.897(5) .
W8 O19 1.902(5) .
W8 O33 1.915(5) .
W8 O13 1.920(4) .
W8 O38 2.416(4) .
W9 O9 1.709(5) .
W9 O32 1.756(5) .
W9 O29 1.922(5) .
W9 O33 1.945(5) .
W9 O35 2.051(5) .
W9 O38 2.502(5) .
W10 O10 1.716(5) .
W10 O20 1.764(5) .
W10 O19 1.921(5) .
W10 O24 1.942(5) .
W10 O31 2.058(5) .
W10 O39 2.391(4) .
W11 O11 1.710(5) .
W11 O15 1.761(5) .
W11 O24 1.916(5) .
W11 O27 1.937(4) .
W11 O34 2.067(5) .
W11 O39 2.363(4) .
Tb1 O12 2.304(4) .
Tb1 O15 2.329(5) .
Tb1 O32 2.338(5) .
Tb1 O20 2.357(5) .
Tb1 O1W 2.425(5) .
Tb1 O41 2.446(5) .
Tb1 O40 2.456(4) .
Tb1 O41 2.489(5) 3_676
Tb1 C2 2.837(7) .
P1 O36 1.518(5) .
P1 O39 1.519(4) .
P1 O38 1.521(5) .
P1 O37 1.555(5) .
O40 C2 1.257(9) .
O41 C2 1.289(8) 3_676
O41 Tb1 2.489(5) 3_676
N1 C3 1.415(11) .
N1 C4 1.460(12) .
N1 C5 1.464(15) .
N1 C6 1.468(13) .
N2 C8 1.471(12) .
N2 C7 1.479(9) .
N2 C9 1.498(11) .
N2 C10 1.505(12) .
N3 C13 1.393(12) .
N3 C11 1.482(12) .
N3 C12 1.484(10) .
N3 C14 1.505(13) .
N4 C18 1.379(14) .
N4 C15 1.474(13) .
N4 C16 1.498(13) .
N4 C17 1.512(13) .
N5 C19 1.387(11) .
N5 C21 1.412(13) .
N5 C20 1.460(7) .
N5 C22 1.484(8) .
C1 C2 1.508(10) .
C1 H1A 0.9600 .
C1 H1B 0.9600 .
C1 H1C 0.9600 .
C2 O41 1.289(8) 3_676
C3 H3A 0.9600 .
C3 H3B 0.9600 .
C3 H3C 0.9600 .
C4 H4A 0.9600 .
C4 H4B 0.9600 .
C4 H4C 0.9600 .
C5 H5A 0.9600 .
C5 H5B 0.9600 .
C5 H5C 0.9600 .
C6 H6A 0.9600 .
C6 H6B 0.9600 .
C6 H6C 0.9600 .
C7 H7A 0.9600 .
C7 H7B 0.9600 .
C7 H7C 0.9600 .
C8 H8A 0.9600 .
C8 H8B 0.9600 .
C8 H8C 0.9600 .
C9 H9A 0.9600 .
C9 H9B 0.9600 .
C9 H9C 0.9600 .
C10 H10A 0.9600 .
C10 H10B 0.9600 .
C10 H10C 0.9600 .
C11 H11A 0.9600 .
C11 H11B 0.9600 .
C11 H11C 0.9600 .
C12 H12A 0.9600 .
C12 H12B 0.9600 .
C12 H12C 0.9600 .
C13 H13A 0.9600 .
C13 H13B 0.9600 .
C13 H13C 0.9600 .
C14 H14A 0.9600 .
C14 H14B 0.9600 .
C14 H14C 0.9600 .
C15 H15A 0.9600 .
C15 H15B 0.9600 .
C15 H15C 0.9600 .
C16 H16A 0.9600 .
C16 H16B 0.9600 .
C16 H16C 0.9600 .
C17 H17A 0.9600 .
C17 H17B 0.9600 .
C17 H17C 0.9600 .
C18 H18A 0.9600 .
C18 H18B 0.9600 .
C18 H18C 0.9600 .
C19 H19A 0.9600 .
C19 H19B 0.9600 .
C19 H19C 0.9600 .
C20 H20A 0.9600 .
C20 H20B 0.9600 .
C20 H20C 0.9600 .
C21 H21A 0.9600 .
C21 H21B 0.9600 .
C21 H21C 0.9600 .
C22 H22A 0.9600 .
C22 H22B 0.9600 .
C22 H22C 0.9600 .
